data_4339812
loop_
_publ_author_name
'Zhou, Lei'
'Powell, Douglas'
'Nicholas, Kenneth M.'

_publ_section_title
;
 Tripodal bis(imidazole) thioether copper(I) complexes: mimics of the
 Cu(M) site of copper hydroxylase enzymes.
;
_journal_issue 19
_journal_name_full 'Inorganic chemistry'
_journal_page_first 7789
_journal_page_last 7799
_journal_paper_doi 10.1021/ic700447k
_journal_volume 46
_journal_year 2007
_chemical_formula_moiety 'C44 H52 Cu N6 O3 S, 2(P F6), (C4 H10 O)'
_chemical_formula_sum 'C48 H62 Cu F12 N6 O4 P2 S'
_chemical_formula_weight 1172.58
_chemical_name_systematic
; 
 ? 
;
_space_group_IT_number 14
_symmetry_cell_setting monoclinic
_symmetry_space_group_name_Hall '-P 2ybc'
_symmetry_space_group_name_H-M 'P 1 21/c 1'
_atom_sites_solution_hydrogens geom
_atom_sites_solution_primary direct
_atom_sites_solution_secondary difmap
_audit_creation_method SHELXL-97
_cell_angle_alpha 90.00
_cell_angle_beta 100.739(5)
_cell_angle_gamma 90.00
_cell_formula_units_Z 4
_cell_length_a 12.448(2)
_cell_length_b 28.000(5)
_cell_length_c 16.848(3)
_cell_measurement_reflns_used 5594
_cell_measurement_temperature 100(2)
_cell_measurement_theta_max 28.02
_cell_measurement_theta_min 2.36
_cell_volume 5769.4(17)
_computing_cell_refinement 'Bruker SMART'
_computing_data_collection 'Bruker SMART'
_computing_data_reduction 'Bruker SAINT'
_computing_molecular_graphics 'SHELXTL (Sheldrick, 2000)'
_computing_publication_material 'SHELXTL (Sheldrick, 2000)'
_computing_structure_refinement 'SHELXTL (Sheldrick, 2000)'
_computing_structure_solution 'SHELXTL (Sheldrick, 2000)'
_diffrn_ambient_temperature 100(2)
_diffrn_measured_fraction_theta_full 0.999
_diffrn_measured_fraction_theta_max 0.999
_diffrn_measurement_device_type 'Bruker APEX'
_diffrn_measurement_method '\w scans'
_diffrn_radiation_monochromator graphite
_diffrn_radiation_source 'fine-focus sealed tube'
_diffrn_radiation_type MoK\a
_diffrn_radiation_wavelength 0.71073
_diffrn_reflns_av_R_equivalents 0.0369
_diffrn_reflns_av_sigmaI/netI 0.0538
_diffrn_reflns_limit_h_max 14
_diffrn_reflns_limit_h_min -15
_diffrn_reflns_limit_k_max 27
_diffrn_reflns_limit_k_min -34
_diffrn_reflns_limit_l_max 20
_diffrn_reflns_limit_l_min -20
_diffrn_reflns_number 30025
_diffrn_reflns_theta_full 26.00
_diffrn_reflns_theta_max 26.00
_diffrn_reflns_theta_min 1.82
_diffrn_standards_number 0
_exptl_absorpt_coefficient_mu 0.554
_exptl_absorpt_correction_T_max 0.9467
_exptl_absorpt_correction_T_min 0.8255
_exptl_absorpt_correction_type multi-scan
_exptl_absorpt_process_details 'SADABS (Sheldrick, 2002)'
_exptl_crystal_colour blue
_exptl_crystal_density_diffrn 1.350
_exptl_crystal_density_method 'not measured'
_exptl_crystal_description prism
_exptl_crystal_F_000 2428
_exptl_crystal_size_max 0.36
_exptl_crystal_size_mid 0.10
_exptl_crystal_size_min 0.10
_refine_diff_density_max 0.527
_refine_diff_density_min -0.325
_refine_diff_density_rms 0.072
_refine_ls_extinction_method none
_refine_ls_goodness_of_fit_ref 1.011
_refine_ls_hydrogen_treatment constr
_refine_ls_matrix_type full
_refine_ls_number_parameters 632
_refine_ls_number_reflns 11329
_refine_ls_number_restraints 0
_refine_ls_restrained_S_all 1.011
_refine_ls_R_factor_all 0.0674
_refine_ls_R_factor_gt 0.0476
_refine_ls_shift/su_max 0.001
_refine_ls_shift/su_mean 0.000
_refine_ls_structure_factor_coef Fsqd
_refine_ls_weighting_details 'calc w=1/[\s^2^(Fo^2^)+(0.0660P)^2^] where P=(Fo^2^+2Fc^2^)/3'
_refine_ls_weighting_scheme calc
_refine_ls_wR_factor_gt 0.1133
_refine_ls_wR_factor_ref 0.1193
_reflns_number_gt 8231
_reflns_number_total 11329
_reflns_threshold_expression I>2\s(I)
_cod_data_source_file ic700447k-file006.cif
_cod_data_source_block kn5162
_cod_depositor_comments
;
The following automatic conversions were performed:

'_symmetry_cell_setting' value 'Monoclinic' changed to 'monoclinic'
according to
/usr/data/users/saulius/automatic-downloads/retrospective/ACS/lib/dictionaries/cif_core.dic
dictionary named 'cif_core.dic' version 2.4.2 from 2011-04-26.

Automatic conversion script
Id: cif_fix_values 2281 2013-09-26 08:29:07Z andrius 
;
_cod_original_sg_symbol_H-M 'P 21/c'
_cod_database_code 4339812

loop_
_symmetry_equiv_pos_as_xyz
'x, y, z'
'-x, y+1/2, -z+1/2'
'-x, -y, -z'
'x, -y-1/2, z-1/2'

loop_
_atom_site_label
_atom_site_type_symbol
_atom_site_fract_x
_atom_site_fract_y
_atom_site_fract_z
_atom_site_U_iso_or_equiv
_atom_site_adp_type
_atom_site_occupancy
_atom_site_symmetry_multiplicity
_atom_site_calc_flag
_atom_site_refinement_flags
Cu1 Cu 0.10948(2) 0.227717(11) 0.203014(18) 0.02123(9) Uani 1 1 d .
S1 S 0.07289(5) 0.19072(3) 0.05309(4) 0.02611(16) Uani 1 1 d .
O1 O -0.20137(13) 0.13834(6) 0.11677(10) 0.0246(4) Uani 1 1 d .
O2 O 0.26180(14) 0.20680(7) 0.22389(11) 0.0270(4) Uani 1 1 d .
O3 O 0.16836(13) 0.28876(6) 0.17589(10) 0.0246(4) Uani 1 1 d .
N1 N 0.06129(16) 0.16663(8) 0.24242(12) 0.0216(5) Uani 1 1 d .
N2 N -0.04447(16) 0.24556(8) 0.18948(12) 0.0206(5) Uani 1 1 d .
N3 N -0.00857(17) 0.09498(8) 0.21730(13) 0.0251(5) Uani 1 1 d .
N4 N -0.21943(16) 0.24088(8) 0.13743(12) 0.0209(5) Uani 1 1 d .
N5 N 0.44095(18) 0.21386(9) 0.27507(15) 0.0368(6) Uani 1 1 d .
N6 N 0.17283(17) 0.35947(8) 0.11403(13) 0.0273(5) Uani 1 1 d .
C1 C -0.0175(2) 0.14199(9) 0.19626(15) 0.0223(6) Uani 1 1 d .
C2 C 0.0797(2) 0.09047(10) 0.28127(16) 0.0266(6) Uani 1 1 d .
C3 C 0.1220(2) 0.13507(10) 0.29614(15) 0.0238(6) Uani 1 1 d .
C4 C -0.0739(2) 0.05307(10) 0.18528(18) 0.0349(7) Uani 1 1 d .
H4A H -0.1327 0.0631 0.1414 0.052 Uiso 1 1 calc R
H4B H -0.1055 0.0384 0.2285 0.052 Uiso 1 1 calc R
H4C H -0.0269 0.0299 0.1647 0.052 Uiso 1 1 calc R
C5 C 0.1130(2) 0.04512(10) 0.32198(16) 0.0284(6) Uani 1 1 d .
C6 C 0.0702(3) 0.03045(11) 0.38802(17) 0.0361(7) Uani 1 1 d .
H6 H 0.0137 0.0484 0.4048 0.043 Uiso 1 1 calc R
C7 C 0.1097(3) -0.01045(12) 0.42982(18) 0.0480(9) Uani 1 1 d .
H7 H 0.0806 -0.0203 0.4754 0.058 Uiso 1 1 calc R
C8 C 0.1908(3) -0.03677(12) 0.4055(2) 0.0480(8) Uani 1 1 d .
H8 H 0.2203 -0.0640 0.4356 0.058 Uiso 1 1 calc R
C9 C 0.2291(3) -0.02349(14) 0.3373(3) 0.0642(11) Uani 1 1 d .
H9 H 0.2820 -0.0427 0.3185 0.077 Uiso 1 1 calc R
C10 C 0.1918(3) 0.01705(12) 0.2965(2) 0.0558(10) Uani 1 1 d .
H10 H 0.2200 0.0262 0.2501 0.067 Uiso 1 1 calc R
C11 C 0.2087(2) 0.15244(10) 0.36145(15) 0.0258(6) Uani 1 1 d .
C12 C 0.3103(2) 0.13042(11) 0.37919(16) 0.0315(7) Uani 1 1 d .
H12 H 0.3240 0.1025 0.3506 0.038 Uiso 1 1 calc R
C13 C 0.3918(2) 0.14897(12) 0.43840(18) 0.0405(8) Uani 1 1 d .
H13 H 0.4610 0.1336 0.4504 0.049 Uiso 1 1 calc R
C14 C 0.3732(2) 0.18977(12) 0.48023(18) 0.0418(8) Uani 1 1 d .
H14 H 0.4298 0.2028 0.5200 0.050 Uiso 1 1 calc R
C15 C 0.2717(2) 0.21149(12) 0.46380(17) 0.0377(7) Uani 1 1 d .
H15 H 0.2582 0.2392 0.4929 0.045 Uiso 1 1 calc R
C16 C 0.1893(2) 0.19277(10) 0.40474(16) 0.0295(6) Uani 1 1 d .
H16 H 0.1195 0.2076 0.3940 0.035 Uiso 1 1 calc R
C17 C -0.12251(19) 0.21694(9) 0.15078(14) 0.0212(6) Uani 1 1 d .
C18 C -0.2010(2) 0.28571(9) 0.17177(14) 0.0205(5) Uani 1 1 d .
C19 C -0.0923(2) 0.28840(9) 0.20339(14) 0.0216(5) Uani 1 1 d .
C20 C -0.32726(19) 0.22729(10) 0.09033(15) 0.0239(6) Uani 1 1 d .
H20A H -0.3427 0.2463 0.0407 0.036 Uiso 1 1 calc R
H20B H -0.3838 0.2332 0.1226 0.036 Uiso 1 1 calc R
H20C H -0.3268 0.1933 0.0765 0.036 Uiso 1 1 calc R
C21 C -0.28779(19) 0.32051(10) 0.17973(15) 0.0231(6) Uani 1 1 d .
C22 C -0.3480(2) 0.34497(10) 0.11482(17) 0.0327(7) Uani 1 1 d .
H22 H -0.3365 0.3388 0.0616 0.039 Uiso 1 1 calc R
C23 C -0.4252(2) 0.37839(11) 0.1277(2) 0.0418(8) Uani 1 1 d .
H23 H -0.4671 0.3948 0.0831 0.050 Uiso 1 1 calc R
C24 C -0.4415(2) 0.38800(12) 0.2046(2) 0.0435(8) Uani 1 1 d .
H24 H -0.4931 0.4115 0.2132 0.052 Uiso 1 1 calc R
C25 C -0.3834(3) 0.36364(13) 0.2685(2) 0.0489(9) Uani 1 1 d .
H25 H -0.3959 0.3697 0.3216 0.059 Uiso 1 1 calc R
C26 C -0.3068(2) 0.33026(12) 0.25652(17) 0.0363(7) Uani 1 1 d .
H26 H -0.2664 0.3137 0.3016 0.044 Uiso 1 1 calc R
C27 C -0.02865(19) 0.32769(10) 0.24759(15) 0.0228(6) Uani 1 1 d .
C28 C -0.0451(2) 0.37458(10) 0.22065(17) 0.0321(7) Uani 1 1 d .
H28 H -0.1009 0.3816 0.1756 0.038 Uiso 1 1 calc R
C29 C 0.0193(3) 0.41078(12) 0.2591(2) 0.0436(8) Uani 1 1 d .
H29 H 0.0071 0.4428 0.2409 0.052 Uiso 1 1 calc R
C30 C 0.1018(3) 0.40072(13) 0.32428(19) 0.0451(8) Uani 1 1 d .
H30 H 0.1473 0.4257 0.3497 0.054 Uiso 1 1 calc R
C31 C 0.1178(2) 0.35454(12) 0.35217(17) 0.0361(7) Uani 1 1 d .
H31 H 0.1740 0.3476 0.3971 0.043 Uiso 1 1 calc R
C32 C 0.0520(2) 0.31835(11) 0.31477(15) 0.0281(6) Uani 1 1 d .
H32 H 0.0620 0.2867 0.3351 0.034 Uiso 1 1 calc R
C33 C -0.1021(2) 0.16468(10) 0.12871(15) 0.0242(6) Uani 1 1 d .
C34 C -0.2540(2) 0.13392(10) 0.18615(15) 0.0270(6) Uani 1 1 d .
H34A H -0.2076 0.1150 0.2281 0.040 Uiso 1 1 calc R
H34B H -0.3248 0.1180 0.1700 0.040 Uiso 1 1 calc R
H34C H -0.2653 0.1658 0.2073 0.040 Uiso 1 1 calc R
C35 C -0.0624(2) 0.16232(10) 0.04452(15) 0.0266(6) Uani 1 1 d .
C36 C -0.0591(2) 0.11110(11) 0.01471(17) 0.0366(7) Uani 1 1 d .
H36A H -0.1318 0.0967 0.0098 0.055 Uiso 1 1 calc R
H36B H -0.0064 0.0927 0.0533 0.055 Uiso 1 1 calc R
H36C H -0.0370 0.1109 -0.0382 0.055 Uiso 1 1 calc R
C37 C -0.1386(2) 0.19156(11) -0.01865(15) 0.0317(7) Uani 1 1 d .
H37A H -0.1149 0.1890 -0.0708 0.047 Uiso 1 1 calc R
H37B H -0.1366 0.2251 -0.0018 0.047 Uiso 1 1 calc R
H37C H -0.2134 0.1794 -0.0239 0.047 Uiso 1 1 calc R
C38 C 0.1709(2) 0.14286(11) 0.07764(17) 0.0341(7) Uani 1 1 d .
H38A H 0.1643 0.1290 0.1299 0.051 Uiso 1 1 calc R
H38B H 0.2450 0.1555 0.0805 0.051 Uiso 1 1 calc R
H38C H 0.1565 0.1182 0.0358 0.051 Uiso 1 1 calc R
C39 C 0.3400(2) 0.22908(11) 0.26587(17) 0.0309(6) Uani 1 1 d .
H39 H 0.3254 0.2579 0.2917 0.037 Uiso 1 1 calc R
C40 C 0.4682(2) 0.16969(12) 0.2360(2) 0.0457(8) Uani 1 1 d .
H40A H 0.4031 0.1494 0.2234 0.069 Uiso 1 1 calc R
H40B H 0.5259 0.1526 0.2726 0.069 Uiso 1 1 calc R
H40C H 0.4939 0.1776 0.1860 0.069 Uiso 1 1 calc R
C41 C 0.5302(3) 0.23885(14) 0.3261(2) 0.0601(10) Uani 1 1 d .
H41A H 0.5024 0.2681 0.3470 0.090 Uiso 1 1 calc R
H41B H 0.5861 0.2471 0.2945 0.090 Uiso 1 1 calc R
H41C H 0.5622 0.2182 0.3714 0.090 Uiso 1 1 calc R
C42 C 0.1265(2) 0.31870(10) 0.12350(15) 0.0242(6) Uani 1 1 d .
H42 H 0.0587 0.3113 0.0896 0.029 Uiso 1 1 calc R
C43 C 0.2770(2) 0.37244(11) 0.16515(19) 0.0412(8) Uani 1 1 d .
H43A H 0.2790 0.3603 0.2200 0.062 Uiso 1 1 calc R
H43B H 0.2846 0.4073 0.1668 0.062 Uiso 1 1 calc R
H43C H 0.3372 0.3584 0.1430 0.062 Uiso 1 1 calc R
C44 C 0.1246(2) 0.39348(11) 0.05209(18) 0.0403(8) Uani 1 1 d .
H44A H 0.0569 0.3801 0.0209 0.060 Uiso 1 1 calc R
H44B H 0.1761 0.3998 0.0159 0.060 Uiso 1 1 calc R
H44C H 0.1082 0.4233 0.0778 0.060 Uiso 1 1 calc R
P1A P 0.82657(6) 0.16663(3) 0.41418(4) 0.03062(18) Uani 1 1 d .
F1A F 0.81387(14) 0.20426(6) 0.34254(9) 0.0408(4) Uani 1 1 d .
F2A F 0.75319(13) 0.19994(6) 0.46027(10) 0.0425(4) Uani 1 1 d .
F3A F 0.71876(13) 0.13979(7) 0.36957(11) 0.0456(5) Uani 1 1 d .
F4A F 0.84004(16) 0.12909(7) 0.48665(11) 0.0548(5) Uani 1 1 d .
F5A F 0.89979(14) 0.13337(6) 0.36859(10) 0.0441(4) Uani 1 1 d .
F6A F 0.93462(13) 0.19373(7) 0.45862(10) 0.0459(5) Uani 1 1 d .
P1B P 0.45380(7) 0.13387(4) 0.96350(5) 0.0483(3) Uani 1 1 d .
F1B F 0.4260(2) 0.17863(9) 1.01259(15) 0.0853(8) Uani 1 1 d .
F2B F 0.39545(17) 0.15684(9) 0.88095(13) 0.0784(7) Uani 1 1 d .
F3B F 0.34280(14) 0.10843(8) 0.97413(11) 0.0551(5) Uani 1 1 d .
F4B F 0.48345(17) 0.08832(9) 0.91519(13) 0.0758(7) Uani 1 1 d .
F5B F 0.51520(18) 0.11122(11) 1.04593(13) 0.0870(8) Uani 1 1 d .
F6B F 0.56623(16) 0.15878(10) 0.95193(13) 0.0776(7) Uani 1 1 d .

loop_
_atom_site_aniso_label
_atom_site_aniso_U_11
_atom_site_aniso_U_22
_atom_site_aniso_U_33
_atom_site_aniso_U_23
_atom_site_aniso_U_13
_atom_site_aniso_U_12
Cu1 0.01692(15) 0.02208(19) 0.02447(16) 0.00125(13) 0.00329(12) -0.00094(13)
S1 0.0234(3) 0.0295(4) 0.0265(3) -0.0018(3) 0.0074(3) -0.0020(3)
O1 0.0234(9) 0.0269(11) 0.0235(9) -0.0033(8) 0.0043(7) -0.0057(8)
O2 0.0194(9) 0.0275(11) 0.0339(10) 0.0033(8) 0.0045(8) 0.0007(8)
O3 0.0217(9) 0.0220(11) 0.0296(10) 0.0030(8) 0.0034(8) -0.0020(8)
N1 0.0193(10) 0.0216(13) 0.0240(11) 0.0011(9) 0.0044(9) 0.0001(9)
N2 0.0181(10) 0.0207(13) 0.0230(10) 0.0006(9) 0.0037(8) 0.0005(9)
N3 0.0235(11) 0.0211(13) 0.0299(11) -0.0022(10) 0.0029(9) -0.0028(10)
N4 0.0199(10) 0.0223(13) 0.0193(10) 0.0000(9) 0.0008(8) -0.0029(9)
N5 0.0193(12) 0.0395(16) 0.0497(15) 0.0087(12) 0.0018(11) -0.0003(11)
N6 0.0238(11) 0.0259(14) 0.0310(12) 0.0042(10) 0.0017(9) -0.0028(10)
C1 0.0210(12) 0.0192(15) 0.0279(13) -0.0004(11) 0.0074(10) 0.0000(11)
C2 0.0269(14) 0.0220(16) 0.0319(14) -0.0007(12) 0.0085(11) 0.0026(12)
C3 0.0214(12) 0.0257(16) 0.0255(13) 0.0026(11) 0.0076(10) 0.0040(11)
C4 0.0358(16) 0.0224(17) 0.0450(17) -0.0016(13) 0.0037(13) -0.0054(13)
C5 0.0295(14) 0.0204(16) 0.0336(14) -0.0002(12) 0.0011(12) -0.0012(12)
C6 0.0480(18) 0.0279(18) 0.0312(15) 0.0009(13) 0.0043(13) 0.0082(14)
C7 0.078(2) 0.033(2) 0.0308(16) 0.0062(14) 0.0035(16) -0.0015(18)
C8 0.064(2) 0.0206(19) 0.052(2) 0.0040(15) -0.0072(17) 0.0084(16)
C9 0.070(3) 0.042(2) 0.087(3) 0.015(2) 0.032(2) 0.023(2)
C10 0.058(2) 0.038(2) 0.081(3) 0.0216(19) 0.036(2) 0.0166(17)
C11 0.0281(14) 0.0262(16) 0.0226(13) 0.0055(11) 0.0034(11) -0.0029(12)
C12 0.0313(15) 0.0322(18) 0.0295(14) 0.0045(12) 0.0017(12) 0.0069(13)
C13 0.0297(15) 0.048(2) 0.0400(17) 0.0052(15) -0.0040(13) 0.0091(15)
C14 0.0358(17) 0.048(2) 0.0346(16) -0.0007(15) -0.0106(13) -0.0024(15)
C15 0.0409(17) 0.0368(19) 0.0326(15) -0.0056(14) 0.0001(13) -0.0025(14)
C16 0.0262(14) 0.0329(18) 0.0279(14) 0.0017(12) 0.0013(11) 0.0014(12)
C17 0.0201(12) 0.0249(16) 0.0182(12) 0.0008(10) 0.0028(10) -0.0026(11)
C18 0.0228(13) 0.0202(15) 0.0181(12) 0.0012(10) 0.0030(10) -0.0023(11)
C19 0.0218(13) 0.0224(15) 0.0204(12) 0.0018(11) 0.0037(10) 0.0012(11)
C20 0.0205(12) 0.0254(16) 0.0248(13) -0.0013(11) 0.0012(10) -0.0020(11)
C21 0.0160(12) 0.0267(16) 0.0261(13) -0.0001(11) 0.0029(10) -0.0049(11)
C22 0.0319(15) 0.0323(18) 0.0300(14) -0.0022(13) -0.0041(12) 0.0003(13)
C23 0.0353(16) 0.0301(19) 0.0511(19) -0.0063(15) -0.0150(14) 0.0058(14)
C24 0.0231(15) 0.037(2) 0.069(2) -0.0200(17) 0.0072(15) -0.0013(14)
C25 0.0468(19) 0.057(2) 0.0486(19) -0.0126(17) 0.0238(16) 0.0066(17)
C26 0.0345(16) 0.046(2) 0.0286(14) 0.0010(13) 0.0073(12) 0.0053(14)
C27 0.0186(12) 0.0250(16) 0.0259(13) -0.0039(11) 0.0074(10) -0.0014(11)
C28 0.0299(15) 0.0284(18) 0.0369(15) 0.0004(13) 0.0036(12) -0.0012(13)
C29 0.0493(19) 0.0256(19) 0.055(2) -0.0084(15) 0.0085(16) -0.0061(15)
C30 0.0442(18) 0.044(2) 0.0472(19) -0.0199(16) 0.0084(15) -0.0181(16)
C31 0.0281(15) 0.047(2) 0.0314(15) -0.0081(14) 0.0024(12) -0.0074(14)
C32 0.0267(14) 0.0337(18) 0.0236(13) -0.0026(12) 0.0038(11) -0.0018(12)
C33 0.0218(13) 0.0258(16) 0.0259(13) 0.0000(11) 0.0070(11) -0.0019(11)
C34 0.0221(13) 0.0314(17) 0.0283(13) 0.0010(12) 0.0069(11) -0.0030(12)
C35 0.0240(13) 0.0307(17) 0.0256(13) -0.0065(12) 0.0057(11) -0.0074(12)
C36 0.0384(16) 0.0359(19) 0.0378(16) -0.0115(14) 0.0130(13) -0.0065(14)
C37 0.0269(14) 0.046(2) 0.0215(13) 0.0004(13) 0.0040(11) -0.0004(13)
C38 0.0302(15) 0.0365(19) 0.0366(15) -0.0072(13) 0.0086(12) 0.0060(13)
C39 0.0263(14) 0.0300(18) 0.0356(15) 0.0067(13) 0.0033(12) -0.0002(13)
C40 0.0305(16) 0.052(2) 0.057(2) 0.0025(17) 0.0145(15) 0.0127(15)
C41 0.0281(17) 0.060(3) 0.083(3) 0.000(2) -0.0126(17) -0.0035(17)
C42 0.0186(12) 0.0305(17) 0.0234(13) 0.0000(12) 0.0041(10) -0.0031(12)
C43 0.0351(16) 0.0320(19) 0.0524(19) 0.0099(15) -0.0029(14) -0.0138(14)
C44 0.0408(17) 0.035(2) 0.0427(17) 0.0142(14) 0.0022(14) -0.0049(14)
P1A 0.0306(4) 0.0351(5) 0.0255(4) -0.0020(3) 0.0033(3) 0.0072(3)
F1A 0.0481(10) 0.0404(11) 0.0317(9) 0.0035(8) 0.0016(8) 0.0064(8)
F2A 0.0413(10) 0.0490(12) 0.0389(9) -0.0108(8) 0.0117(8) 0.0084(8)
F3A 0.0371(10) 0.0414(12) 0.0571(11) -0.0109(9) 0.0057(8) -0.0014(8)
F4A 0.0664(13) 0.0573(14) 0.0427(10) 0.0191(9) 0.0151(9) 0.0188(10)
F5A 0.0436(10) 0.0475(12) 0.0420(10) -0.0078(8) 0.0098(8) 0.0162(9)
F6A 0.0325(9) 0.0578(13) 0.0432(10) -0.0085(9) -0.0041(8) 0.0058(9)
P1B 0.0303(4) 0.0811(8) 0.0327(4) -0.0162(4) 0.0036(3) 0.0010(4)
F1B 0.0849(17) 0.0850(19) 0.0948(18) -0.0304(14) 0.0394(14) 0.0052(14)
F2B 0.0533(13) 0.121(2) 0.0553(13) 0.0225(13) -0.0039(10) -0.0285(13)
F3B 0.0364(10) 0.0834(16) 0.0469(10) 0.0092(10) 0.0112(8) 0.0084(10)
F4B 0.0583(13) 0.0988(19) 0.0770(15) -0.0430(14) 0.0295(12) -0.0091(12)
F5B 0.0620(14) 0.142(3) 0.0484(12) -0.0008(14) -0.0129(11) 0.0224(15)
F6B 0.0440(12) 0.129(2) 0.0590(13) -0.0403(14) 0.0076(10) -0.0306(13)

loop_
_atom_type_symbol
_atom_type_description
_atom_type_scat_dispersion_real
_atom_type_scat_dispersion_imag
_atom_type_scat_source
C C 0.0033 0.0016 'International Tables Vol C Tables 4.2.6.8 and 6.1.1.4'
H H 0.0000 0.0000 'International Tables Vol C Tables 4.2.6.8 and 6.1.1.4'
N N 0.0061 0.0033 'International Tables Vol C Tables 4.2.6.8 and 6.1.1.4'
O O 0.0106 0.0060 'International Tables Vol C Tables 4.2.6.8 and 6.1.1.4'
F F 0.0171 0.0103 'International Tables Vol C Tables 4.2.6.8 and 6.1.1.4'
P P 0.1023 0.0942 'International Tables Vol C Tables 4.2.6.8 and 6.1.1.4'
S S 0.1246 0.1234 'International Tables Vol C Tables 4.2.6.8 and 6.1.1.4'
Cu Cu 0.3201 1.2651 'International Tables Vol C Tables 4.2.6.8 and 6.1.1.4'

loop_
_geom_angle_atom_site_label_1
_geom_angle_atom_site_label_2
_geom_angle_atom_site_label_3
_geom_angle
O3 Cu1 N2 98.75(8)
O3 Cu1 O2 84.85(7)
N2 Cu1 O2 175.45(8)
O3 Cu1 N1 173.46(8)
N2 Cu1 N1 84.70(9)
O2 Cu1 N1 91.45(8)
O3 Cu1 S1 97.07(5)
N2 Cu1 S1 89.89(6)
O2 Cu1 S1 92.44(6)
N1 Cu1 S1 88.46(6)
C38 S1 C35 105.41(14)
C38 S1 Cu1 94.69(9)
C35 S1 Cu1 103.43(8)
C33 O1 C34 116.27(18)
C39 O2 Cu1 125.22(18)
C42 O3 Cu1 128.68(17)
C1 N1 C3 107.8(2)
C1 N1 Cu1 119.53(17)
C3 N1 Cu1 127.70(17)
C17 N2 C19 108.0(2)
C17 N2 Cu1 120.90(17)
C19 N2 Cu1 130.42(17)
C1 N3 C2 107.6(2)
C1 N3 C4 131.5(2)
C2 N3 C4 120.9(2)
C17 N4 C18 107.8(2)
C17 N4 C20 130.6(2)
C18 N4 C20 121.5(2)
C39 N5 C41 121.7(3)
C39 N5 C40 121.2(3)
C41 N5 C40 117.1(3)
C42 N6 C44 121.9(2)
C42 N6 C43 120.6(2)
C44 N6 C43 117.5(2)
N1 C1 N3 109.5(2)
N1 C1 C33 123.3(2)
N3 C1 C33 127.1(2)
C3 C2 N3 106.3(2)
C3 C2 C5 130.0(3)
N3 C2 C5 123.6(2)
C2 C3 N1 108.7(2)
C2 C3 C11 130.2(2)
N1 C3 C11 120.8(2)
N3 C4 H4A 109.5
N3 C4 H4B 109.5
H4A C4 H4B 109.5
N3 C4 H4C 109.5
H4A C4 H4C 109.5
H4B C4 H4C 109.5
C6 C5 C10 118.8(3)
C6 C5 C2 121.1(2)
C10 C5 C2 120.1(2)
C5 C6 C7 120.1(3)
C5 C6 H6 120.0
C7 C6 H6 120.0
C8 C7 C6 120.2(3)
C8 C7 H7 119.9
C6 C7 H7 119.9
C7 C8 C9 119.5(3)
C7 C8 H8 120.2
C9 C8 H8 120.2
C10 C9 C8 120.5(3)
C10 C9 H9 119.7
C8 C9 H9 119.7
C9 C10 C5 120.7(3)
C9 C10 H10 119.6
C5 C10 H10 119.6
C12 C11 C16 119.2(3)
C12 C11 C3 121.7(2)
C16 C11 C3 119.1(2)
C13 C12 C11 120.3(3)
C13 C12 H12 119.9
C11 C12 H12 119.9
C14 C13 C12 120.4(3)
C14 C13 H13 119.8
C12 C13 H13 119.8
C15 C14 C13 119.6(3)
C15 C14 H14 120.2
C13 C14 H14 120.2
C14 C15 C16 120.1(3)
C14 C15 H15 119.9
C16 C15 H15 119.9
C11 C16 C15 120.3(3)
C11 C16 H16 119.9
C15 C16 H16 119.9
N2 C17 N4 109.1(2)
N2 C17 C33 123.4(2)
N4 C17 C33 127.4(2)
C19 C18 N4 106.8(2)
C19 C18 C21 128.1(2)
N4 C18 C21 124.7(2)
C18 C19 N2 108.3(2)
C18 C19 C27 129.8(2)
N2 C19 C27 121.8(2)
N4 C20 H20A 109.5
N4 C20 H20B 109.5
H20A C20 H20B 109.5
N4 C20 H20C 109.5
H20A C20 H20C 109.5
H20B C20 H20C 109.5
C26 C21 C22 118.6(3)
C26 C21 C18 118.0(2)
C22 C21 C18 123.4(2)
C21 C22 C23 119.9(3)
C21 C22 H22 120.1
C23 C22 H22 120.1
C24 C23 C22 120.5(3)
C24 C23 H23 119.7
C22 C23 H23 119.7
C25 C24 C23 119.8(3)
C25 C24 H24 120.1
C23 C24 H24 120.1
C24 C25 C26 120.2(3)
C24 C25 H25 119.9
C26 C25 H25 119.9
C25 C26 C21 121.0(3)
C25 C26 H26 119.5
C21 C26 H26 119.5
C32 C27 C28 118.9(3)
C32 C27 C19 120.6(2)
C28 C27 C19 120.4(2)
C29 C28 C27 120.2(3)
C29 C28 H28 119.9
C27 C28 H28 119.9
C28 C29 C30 120.2(3)
C28 C29 H29 119.9
C30 C29 H29 119.9
C31 C30 C29 120.0(3)
C31 C30 H30 120.0
C29 C30 H30 120.0
C30 C31 C32 119.9(3)
C30 C31 H31 120.1
C32 C31 H31 120.1
C31 C32 C27 120.7(3)
C31 C32 H32 119.6
C27 C32 H32 119.6
O1 C33 C1 110.4(2)
O1 C33 C17 110.38(19)
C1 C33 C17 109.6(2)
O1 C33 C35 105.01(19)
C1 C33 C35 111.1(2)
C17 C33 C35 110.3(2)
O1 C34 H34A 109.5
O1 C34 H34B 109.5
H34A C34 H34B 109.5
O1 C34 H34C 109.5
H34A C34 H34C 109.5
H34B C34 H34C 109.5
C36 C35 C37 109.1(2)
C36 C35 C33 111.5(2)
C37 C35 C33 110.1(2)
C36 C35 S1 110.60(18)
C37 C35 S1 105.28(18)
C33 C35 S1 110.10(17)
C35 C36 H36A 109.5
C35 C36 H36B 109.5
H36A C36 H36B 109.5
C35 C36 H36C 109.5
H36A C36 H36C 109.5
H36B C36 H36C 109.5
C35 C37 H37A 109.5
C35 C37 H37B 109.5
H37A C37 H37B 109.5
C35 C37 H37C 109.5
H37A C37 H37C 109.5
H37B C37 H37C 109.5
S1 C38 H38A 109.5
S1 C38 H38B 109.5
H38A C38 H38B 109.5
S1 C38 H38C 109.5
H38A C38 H38C 109.5
H38B C38 H38C 109.5
O2 C39 N5 122.1(3)
O2 C39 H39 119.0
N5 C39 H39 119.0
N5 C40 H40A 109.5
N5 C40 H40B 109.5
H40A C40 H40B 109.5
N5 C40 H40C 109.5
H40A C40 H40C 109.5
H40B C40 H40C 109.5
N5 C41 H41A 109.5
N5 C41 H41B 109.5
H41A C41 H41B 109.5
N5 C41 H41C 109.5
H41A C41 H41C 109.5
H41B C41 H41C 109.5
O3 C42 N6 122.4(2)
O3 C42 H42 118.8
N6 C42 H42 118.8
N6 C43 H43A 109.5
N6 C43 H43B 109.5
H43A C43 H43B 109.5
N6 C43 H43C 109.5
H43A C43 H43C 109.5
H43B C43 H43C 109.5
N6 C44 H44A 109.5
N6 C44 H44B 109.5
H44A C44 H44B 109.5
N6 C44 H44C 109.5
H44A C44 H44C 109.5
H44B C44 H44C 109.5
F1A P1A F4A 179.53(12)
F1A P1A F5A 90.37(9)
F4A P1A F5A 89.76(10)
F1A P1A F3A 89.92(10)
F4A P1A F3A 90.53(11)
F5A P1A F3A 90.24(10)
F1A P1A F6A 89.83(10)
F4A P1A F6A 89.72(11)
F5A P1A F6A 89.79(10)
F3A P1A F6A 179.74(12)
F1A P1A F2A 89.83(10)
F4A P1A F2A 90.04(10)
F5A P1A F2A 179.79(12)
F3A P1A F2A 89.82(10)
F6A P1A F2A 90.15(10)
F1B P1B F2B 91.62(15)
F1B P1B F5B 88.61(14)
F2B P1B F5B 178.60(14)
F1B P1B F4B 179.01(16)
F2B P1B F4B 89.33(14)
F5B P1B F4B 90.43(14)
F1B P1B F3B 90.95(12)
F2B P1B F3B 90.85(11)
F5B P1B F3B 90.53(13)
F4B P1B F3B 89.30(12)
F1B P1B F6B 90.01(14)
F2B P1B F6B 89.11(13)
F5B P1B F6B 89.51(14)
F4B P1B F6B 89.75(12)
F3B P1B F6B 179.04(13)

loop_
_geom_bond_atom_site_label_1
_geom_bond_atom_site_label_2
_geom_bond_distance
Cu1 O3 1.9474(18)
Cu1 N2 1.952(2)
Cu1 O2 1.9527(17)
Cu1 N1 1.968(2)
Cu1 S1 2.6892(8)
S1 C38 1.807(3)
S1 C35 1.843(3)
O1 C33 1.421(3)
O1 C34 1.448(3)
O2 C39 1.257(3)
O3 C42 1.258(3)
N1 C1 1.326(3)
N1 C3 1.384(3)
N2 C17 1.332(3)
N2 C19 1.378(3)
N3 C1 1.362(3)
N3 C2 1.394(3)
N3 C4 1.471(3)
N4 C17 1.362(3)
N4 C18 1.383(3)
N4 C20 1.476(3)
N5 C39 1.308(3)
N5 C41 1.452(4)
N5 C40 1.470(4)
N6 C42 1.302(3)
N6 C44 1.457(4)
N6 C43 1.463(3)
C1 C33 1.536(4)
C2 C3 1.360(4)
C2 C5 1.466(4)
C3 C11 1.473(4)
C4 H4A 0.9800
C4 H4B 0.9800
C4 H4C 0.9800
C5 C6 1.383(4)
C5 C10 1.385(4)
C6 C7 1.386(4)
C6 H6 0.9500
C7 C8 1.373(5)
C7 H7 0.9500
C8 C9 1.374(5)
C8 H8 0.9500
C9 C10 1.363(5)
C9 H9 0.9500
C10 H10 0.9500
C11 C12 1.389(4)
C11 C16 1.390(4)
C12 C13 1.385(4)
C12 H12 0.9500
C13 C14 1.384(4)
C13 H13 0.9500
C14 C15 1.383(4)
C14 H14 0.9500
C15 C16 1.392(4)
C15 H15 0.9500
C16 H16 0.9500
C17 C33 1.542(4)
C18 C19 1.362(3)
C18 C21 1.479(3)
C19 C27 1.474(4)
C20 H20A 0.9800
C20 H20B 0.9800
C20 H20C 0.9800
C21 C26 1.385(3)
C21 C22 1.386(4)
C22 C23 1.387(4)
C22 H22 0.9500
C23 C24 1.375(4)
C23 H23 0.9500
C24 C25 1.363(5)
C24 H24 0.9500
C25 C26 1.377(4)
C25 H25 0.9500
C26 H26 0.9500
C27 C32 1.391(4)
C27 C28 1.392(4)
C28 C29 1.377(4)
C28 H28 0.9500
C29 C30 1.386(5)
C29 H29 0.9500
C30 C31 1.378(5)
C30 H30 0.9500
C31 C32 1.379(4)
C31 H31 0.9500
C32 H32 0.9500
C33 C35 1.588(3)
C34 H34A 0.9800
C34 H34B 0.9800
C34 H34C 0.9800
C35 C36 1.523(4)
C35 C37 1.526(4)
C36 H36A 0.9800
C36 H36B 0.9800
C36 H36C 0.9800
C37 H37A 0.9800
C37 H37B 0.9800
C37 H37C 0.9800
C38 H38A 0.9800
C38 H38B 0.9800
C38 H38C 0.9800
C39 H39 0.9500
C40 H40A 0.9800
C40 H40B 0.9800
C40 H40C 0.9800
C41 H41A 0.9800
C41 H41B 0.9800
C41 H41C 0.9800
C42 H42 0.9500
C43 H43A 0.9800
C43 H43B 0.9800
C43 H43C 0.9800
C44 H44A 0.9800
C44 H44B 0.9800
C44 H44C 0.9800
P1A F1A 1.5877(18)
P1A F4A 1.5962(19)
P1A F5A 1.5965(16)
P1A F3A 1.5984(19)
P1A F6A 1.6032(19)
P1A F2A 1.6037(16)
P1B F1B 1.575(2)
P1B F2B 1.581(2)
P1B F5B 1.587(2)
P1B F4B 1.593(2)
P1B F3B 1.594(2)
P1B F6B 1.608(2)

loop_
_geom_torsion_atom_site_label_1
_geom_torsion_atom_site_label_2
_geom_torsion_atom_site_label_3
_geom_torsion_atom_site_label_4
_geom_torsion
O3 Cu1 S1 C38 115.57(11)
N2 Cu1 S1 C38 -145.63(11)
O2 Cu1 S1 C38 30.46(11)
N1 Cu1 S1 C38 -60.93(11)
O3 Cu1 S1 C35 -137.35(11)
N2 Cu1 S1 C35 -38.55(12)
O2 Cu1 S1 C35 137.54(11)
N1 Cu1 S1 C35 46.15(11)
O3 Cu1 O2 C39 48.7(2)
N1 Cu1 O2 C39 -125.9(2)
S1 Cu1 O2 C39 145.5(2)
N2 Cu1 O3 C42 -36.9(2)
O2 Cu1 O3 C42 145.9(2)
S1 Cu1 O3 C42 54.0(2)
N2 Cu1 N1 C1 55.36(18)
O2 Cu1 N1 C1 -127.07(18)
S1 Cu1 N1 C1 -34.67(17)
N2 Cu1 N1 C3 -152.8(2)
O2 Cu1 N1 C3 24.7(2)
S1 Cu1 N1 C3 117.15(19)
O3 Cu1 N2 C17 135.71(18)
N1 Cu1 N2 C17 -49.89(18)
S1 Cu1 N2 C17 38.58(18)
O3 Cu1 N2 C19 -33.2(2)
N1 Cu1 N2 C19 141.2(2)
S1 Cu1 N2 C19 -130.4(2)
C3 N1 C1 N3 -1.2(2)
Cu1 N1 C1 N3 155.68(15)
C3 N1 C1 C33 -179.8(2)
Cu1 N1 C1 C33 -22.9(3)
C2 N3 C1 N1 1.2(3)
C4 N3 C1 N1 -179.6(2)
C2 N3 C1 C33 179.7(2)
C4 N3 C1 C33 -1.1(4)
C1 N3 C2 C3 -0.6(3)
C4 N3 C2 C3 -180.0(2)
C1 N3 C2 C5 178.2(2)
C4 N3 C2 C5 -1.1(4)
N3 C2 C3 N1 -0.1(3)
C5 C2 C3 N1 -178.8(2)
N3 C2 C3 C11 173.4(2)
C5 C2 C3 C11 -5.3(4)
C1 N1 C3 C2 0.8(3)
Cu1 N1 C3 C2 -153.64(17)
C1 N1 C3 C11 -173.4(2)
Cu1 N1 C3 C11 32.2(3)
C3 C2 C5 C6 88.8(4)
N3 C2 C5 C6 -89.7(3)
C3 C2 C5 C10 -88.6(4)
N3 C2 C5 C10 92.9(4)
C10 C5 C6 C7 3.0(5)
C2 C5 C6 C7 -174.4(3)
C5 C6 C7 C8 -0.5(5)
C6 C7 C8 C9 -2.9(5)
C7 C8 C9 C10 3.8(6)
C8 C9 C10 C5 -1.3(6)
C6 C5 C10 C9 -2.1(5)
C2 C5 C10 C9 175.3(3)
C2 C3 C11 C12 51.9(4)
N1 C3 C11 C12 -135.3(3)
C2 C3 C11 C16 -130.1(3)
N1 C3 C11 C16 42.7(3)
C16 C11 C12 C13 -1.1(4)
C3 C11 C12 C13 176.9(3)
C11 C12 C13 C14 -0.4(4)
C12 C13 C14 C15 1.4(5)
C13 C14 C15 C16 -0.9(5)
C12 C11 C16 C15 1.5(4)
C3 C11 C16 C15 -176.5(2)
C14 C15 C16 C11 -0.6(4)
C19 N2 C17 N4 1.6(3)
Cu1 N2 C17 N4 -169.55(14)
C19 N2 C17 C33 -176.5(2)
Cu1 N2 C17 C33 12.3(3)
C18 N4 C17 N2 -2.0(2)
C20 N4 C17 N2 173.0(2)
C18 N4 C17 C33 176.0(2)
C20 N4 C17 C33 -9.0(4)
C17 N4 C18 C19 1.6(3)
C20 N4 C18 C19 -173.9(2)
C17 N4 C18 C21 -171.8(2)
C20 N4 C18 C21 12.7(3)
N4 C18 C19 N2 -0.6(3)
C21 C18 C19 N2 172.5(2)
N4 C18 C19 C27 -179.2(2)
C21 C18 C19 C27 -6.1(4)
C17 N2 C19 C18 -0.6(3)
Cu1 N2 C19 C18 169.45(16)
C17 N2 C19 C27 178.1(2)
Cu1 N2 C19 C27 -11.9(3)
C19 C18 C21 C26 -61.1(4)
N4 C18 C21 C26 110.9(3)
C19 C18 C21 C22 116.6(3)
N4 C18 C21 C22 -71.5(3)
C26 C21 C22 C23 0.1(4)
C18 C21 C22 C23 -177.6(3)
C21 C22 C23 C24 0.9(5)
C22 C23 C24 C25 -1.7(5)
C23 C24 C25 C26 1.5(5)
C24 C25 C26 C21 -0.5(5)
C22 C21 C26 C25 -0.3(4)
C18 C21 C26 C25 177.5(3)
C18 C19 C27 C32 138.7(3)
N2 C19 C27 C32 -39.7(3)
C18 C19 C27 C28 -44.1(4)
N2 C19 C27 C28 137.5(2)
C32 C27 C28 C29 1.3(4)
C19 C27 C28 C29 -175.9(2)
C27 C28 C29 C30 0.8(4)
C28 C29 C30 C31 -1.7(4)
C29 C30 C31 C32 0.4(4)
C30 C31 C32 C27 1.8(4)
C28 C27 C32 C31 -2.6(4)
C19 C27 C32 C31 174.6(2)
C34 O1 C33 C1 58.7(3)
C34 O1 C33 C17 -62.5(3)
C34 O1 C33 C35 178.5(2)
N1 C1 C33 O1 -151.8(2)
N3 C1 C33 O1 29.9(3)
N1 C1 C33 C17 -30.1(3)
N3 C1 C33 C17 151.6(2)
N1 C1 C33 C35 92.1(3)
N3 C1 C33 C35 -86.2(3)
N2 C17 C33 O1 158.0(2)
N4 C17 C33 O1 -19.8(3)
N2 C17 C33 C1 36.2(3)
N4 C17 C33 C1 -141.6(2)
N2 C17 C33 C35 -86.4(3)
N4 C17 C33 C35 95.8(3)
O1 C33 C35 C36 -51.9(3)
C1 C33 C35 C36 67.4(3)
C17 C33 C35 C36 -170.9(2)
O1 C33 C35 C37 69.3(3)
C1 C33 C35 C37 -171.4(2)
C17 C33 C35 C37 -49.7(3)
O1 C33 C35 S1 -175.07(17)
C1 C33 C35 S1 -55.7(3)
C17 C33 C35 S1 66.0(2)
C38 S1 C35 C36 -30.8(2)
Cu1 S1 C35 C36 -129.63(18)
C38 S1 C35 C37 -148.52(18)
Cu1 S1 C35 C37 112.68(16)
C38 S1 C35 C33 92.8(2)
Cu1 S1 C35 C33 -6.0(2)
Cu1 O2 C39 N5 -177.50(19)
C41 N5 C39 O2 -177.6(3)
C40 N5 C39 O2 0.4(4)
Cu1 O3 C42 N6 176.75(17)
C44 N6 C42 O3 178.8(2)
C43 N6 C42 O3 -0.3(4)
